data_7111087
loop_
_publ_author_name
'Charoy, Laurent'
'Valleix, Alain'
'Le Gall, Thierry'
'Pham van Chuong, Paul'
'Mioskowski, Charles'
'Toupet, Lo\"ic'

_publ_section_title
;
 Synthesis of benzylcyanoborane adducts of amines and separation of their
 enantiomers; SN2 substitution at boron atom
;
_journal_issue 22
_journal_name_full 'Chemical Communications'
_journal_page_first 2275
_journal_paper_doi 10.1039/b006265k
_journal_year 2000
_chemical_formula_sum 'C11 H17 B N2'
_chemical_formula_weight 188.08
_chemical_name_systematic
;
 ?
;
_space_group_IT_number 19
_symmetry_space_group_name_Hall 'P 2ac 2ab'
_symmetry_space_group_name_H-M 'P 21 21 21'
_atom_sites_solution_hydrogens geom
_atom_sites_solution_primary direct
_atom_sites_solution_secondary difmap
_audit_creation_method SHELXL-97
_cell_angle_alpha 90.00
_cell_angle_beta 90.00
_cell_angle_gamma 90.00
_cell_formula_units_Z 4
_cell_length_a 11.645(3)
_cell_length_b 16.506(2)
_cell_length_c 6.074(2)
_cell_measurement_temperature 293(2)
_cell_volume 1167.5(5)
_computing_structure_refinement 'SHELXL-97 (Sheldrick, 1997)'
_computing_structure_solution 'SHELXS-97 (Sheldrick, 1990)'
_diffrn_ambient_temperature 293(2)
_diffrn_measured_fraction_theta_full 0.992
_diffrn_measured_fraction_theta_max 0.992
_diffrn_radiation_monochromator graphite
_diffrn_radiation_source 'fine-focus sealed tube'
_diffrn_radiation_type MoK\a
_diffrn_radiation_wavelength 0.71069
_diffrn_reflns_av_R_equivalents 0.0000
_diffrn_reflns_av_sigmaI/netI 0.0801
_diffrn_reflns_limit_h_max 13
_diffrn_reflns_limit_h_min 0
_diffrn_reflns_limit_k_max 19
_diffrn_reflns_limit_k_min 0
_diffrn_reflns_limit_l_max 7
_diffrn_reflns_limit_l_min 0
_diffrn_reflns_number 1202
_diffrn_reflns_theta_full 24.97
_diffrn_reflns_theta_max 24.97
_diffrn_reflns_theta_min 2.14
_exptl_absorpt_coefficient_mu 0.063
_exptl_crystal_colour colourless
_exptl_crystal_density_diffrn 1.070
_exptl_crystal_density_method 'not measured'
_exptl_crystal_description block
_exptl_crystal_F_000 408
_exptl_crystal_size_max 0.33
_exptl_crystal_size_mid 0.25
_exptl_crystal_size_min 0.25
_refine_diff_density_max 0.133
_refine_diff_density_min -0.123
_refine_diff_density_rms 0.031
_refine_ls_abs_structure_details 'Flack H D (1983), Acta Cryst. A39, 876-881'
_refine_ls_abs_structure_Flack -10(7)
_refine_ls_extinction_coef 0.018(5)
_refine_ls_extinction_expression Fc^*^=kFc[1+0.001xFc^2^\l^3^/sin(2\q)]^-1/4^
_refine_ls_extinction_method SHELXL
_refine_ls_goodness_of_fit_ref 0.874
_refine_ls_hydrogen_treatment mixed
_refine_ls_matrix_type full
_refine_ls_number_parameters 128
_refine_ls_number_reflns 1202
_refine_ls_number_restraints 0
_refine_ls_restrained_S_all 0.874
_refine_ls_R_factor_all 0.1332
_refine_ls_R_factor_gt 0.0372
_refine_ls_shift/su_max 0.001
_refine_ls_shift/su_mean 0.000
_refine_ls_structure_factor_coef Fsqd
_refine_ls_weighting_details 'calc w=1/[\s^2^(Fo^2^)+(0.0749P)^2^+0.0000P] where P=(Fo^2^+2Fc^2^)/3'
_refine_ls_weighting_scheme calc
_refine_ls_wR_factor_gt 0.0950
_refine_ls_wR_factor_ref 0.1220
_reflns_number_gt 645
_reflns_number_total 1202
_reflns_threshold_expression >2sigma(I)
_cod_data_source_file b006265ksup1.cif
_cod_data_source_block lc104
_cod_depositor_comments
;
The following automatic conversions were performed:
'_atom_site_symetry_multiplicity' tag replaced with
'_atom_site_symmetry_multiplicity'.

Automatic conversion script
Id: cif_correct_tags 1440 2010-10-19 06:21:57Z saulius 
;
_cod_database_code 7111087

loop_
_symmetry_equiv_pos_as_xyz
'x, y, z'
'-x+1/2, -y, z+1/2'
'x+1/2, -y+1/2, -z'
'-x, y+1/2, -z+1/2'

loop_
_atom_site_label
_atom_site_type_symbol
_atom_site_fract_x
_atom_site_fract_y
_atom_site_fract_z
_atom_site_U_iso_or_equiv
_atom_site_adp_type
_atom_site_occupancy
_atom_site_symmetry_multiplicity
_atom_site_calc_flag
_atom_site_refinement_flags
N1 N 0.6550(2) 0.21445(17) 0.0413(5) 0.0479(8) Uani 1 1 d .
N2 N 0.8453(3) 0.2896(2) 0.4520(6) 0.0815(11) Uani 1 1 d .
C1 C 0.9567(3) 0.0217(2) 0.1048(6) 0.0531(10) Uani 1 1 d .
H1 H 0.9218 0.0139 -0.0312 0.064 Uiso 1 1 calc R
C2 C 1.0657(3) -0.0077(2) 0.1400(8) 0.0648(11) Uani 1 1 d .
H2 H 1.1032 -0.0360 0.0288 0.078 Uiso 1 1 calc R
C3 C 1.1188(3) 0.0043(3) 0.3368(9) 0.0785(14) Uani 1 1 d .
H3 H 1.1927 -0.0152 0.3606 0.094 Uiso 1 1 calc R
C4 C 1.0621(4) 0.0455(3) 0.4991(9) 0.0798(14) Uani 1 1 d .
H4 H 1.0980 0.0540 0.6339 0.096 Uiso 1 1 calc R
C5 C 0.9530(3) 0.0744(2) 0.4657(7) 0.0607(11) Uani 1 1 d .
H5 H 0.9160 0.1021 0.5784 0.073 Uiso 1 1 calc R
C6 C 0.8978(3) 0.0630(2) 0.2692(6) 0.0458(9) Uani 1 1 d .
C7 C 0.7781(3) 0.0939(2) 0.2278(7) 0.0548(10) Uani 1 1 d .
H7A H 0.7352 0.0930 0.3646 0.066 Uiso 1 1 calc R
H7B H 0.7397 0.0582 0.1246 0.066 Uiso 1 1 calc R
C8 C 0.8164(3) 0.2468(2) 0.3159(7) 0.0550(11) Uani 1 1 d .
C9 C 0.6620(3) 0.2991(2) -0.0404(7) 0.0708(12) Uani 1 1 d .
H9A H 0.6853 0.3342 0.0776 0.085 Uiso 1 1 calc R
H9B H 0.5882 0.3158 -0.0940 0.085 Uiso 1 1 calc R
H9C H 0.7172 0.3022 -0.1576 0.085 Uiso 1 1 calc R
C10 C 0.5660(3) 0.2104(3) 0.2150(7) 0.0763(13) Uani 1 1 d .
H10A H 0.5887 0.2435 0.3374 0.092 Uiso 1 1 calc R
H10B H 0.5572 0.1554 0.2630 0.092 Uiso 1 1 calc R
H10C H 0.4943 0.2298 0.1573 0.092 Uiso 1 1 calc R
C11 C 0.6188(3) 0.1626(3) -0.1448(7) 0.0824(14) Uani 1 1 d .
H11A H 0.6755 0.1650 -0.2593 0.099 Uiso 1 1 calc R
H11B H 0.5465 0.1815 -0.2008 0.099 Uiso 1 1 calc R
H11C H 0.6109 0.1077 -0.0951 0.099 Uiso 1 1 calc R
B1 B 0.7783(3) 0.1851(2) 0.1299(7) 0.0461(11) Uani 1 1 d .
H1A H 0.8337 0.1880 0.0086 0.055 Uiso 1 1 calc R

loop_
_atom_site_aniso_label
_atom_site_aniso_U_11
_atom_site_aniso_U_22
_atom_site_aniso_U_33
_atom_site_aniso_U_23
_atom_site_aniso_U_13
_atom_site_aniso_U_12
N1 0.0450(17) 0.0521(18) 0.0464(18) 0.0034(16) -0.0030(16) 0.0067(15)
N2 0.088(3) 0.072(2) 0.084(3) -0.001(2) -0.018(3) -0.019(2)
C1 0.056(2) 0.047(2) 0.057(2) 0.001(2) 0.000(2) -0.0090(18)
C2 0.058(3) 0.055(2) 0.081(3) -0.001(3) 0.016(2) 0.004(2)
C3 0.050(2) 0.070(3) 0.116(4) 0.010(3) -0.010(3) 0.019(2)
C4 0.073(3) 0.085(3) 0.081(3) 0.007(3) -0.029(3) 0.014(3)
C5 0.073(3) 0.060(2) 0.049(2) 0.005(2) -0.007(2) 0.011(2)
C6 0.048(2) 0.0360(19) 0.054(2) 0.010(2) 0.001(2) 0.0010(17)
C7 0.044(2) 0.050(2) 0.070(3) 0.009(2) -0.002(2) 0.0019(17)
C8 0.050(2) 0.049(2) 0.065(3) 0.006(2) -0.006(2) -0.0082(18)
C9 0.075(3) 0.059(3) 0.078(3) 0.015(2) -0.007(3) 0.015(2)
C10 0.047(2) 0.103(3) 0.079(3) 0.023(3) 0.013(2) 0.016(2)
C11 0.082(3) 0.089(3) 0.076(3) -0.016(3) -0.041(3) 0.015(2)
B1 0.036(2) 0.052(2) 0.050(3) 0.005(2) 0.009(2) 0.0041(18)

loop_
_atom_type_symbol
_atom_type_description
_atom_type_scat_dispersion_real
_atom_type_scat_dispersion_imag
_atom_type_scat_source
C C 0.0033 0.0016 'International Tables Vol C Tables 4.2.6.8 and 6.1.1.4'
H H 0.0000 0.0000 'International Tables Vol C Tables 4.2.6.8 and 6.1.1.4'
B B 0.0013 0.0007 'International Tables Vol C Tables 4.2.6.8 and 6.1.1.4'
N N 0.0061 0.0033 'International Tables Vol C Tables 4.2.6.8 and 6.1.1.4'

loop_
_geom_angle_atom_site_label_1
_geom_angle_atom_site_label_2
_geom_angle_atom_site_label_3
_geom_angle
C11 N1 C10 108.6(3)
C11 N1 C9 107.7(3)
C10 N1 C9 108.6(3)
C11 N1 B1 109.6(3)
C10 N1 B1 111.9(3)
C9 N1 B1 110.2(3)
C2 C1 C6 121.1(4)
C2 C1 H1 119.5
C6 C1 H1 119.5
C3 C2 C1 120.3(4)
C3 C2 H2 119.8
C1 C2 H2 119.8
C2 C3 C4 119.1(4)
C2 C3 H3 120.5
C4 C3 H3 120.5
C3 C4 C5 120.9(4)
C3 C4 H4 119.5
C5 C4 H4 119.5
C6 C5 C4 121.1(4)
C6 C5 H5 119.5
C4 C5 H5 119.5
C5 C6 C1 117.5(3)
C5 C6 C7 122.3(4)
C1 C6 C7 120.2(3)
C6 C7 B1 112.0(3)
C6 C7 H7A 109.2
B1 C7 H7A 109.2
C6 C7 H7B 109.2
B1 C7 H7B 109.2
H7A C7 H7B 107.9
N2 C8 B1 178.3(4)
N1 C9 H9A 109.5
N1 C9 H9B 109.5
H9A C9 H9B 109.5
N1 C9 H9C 109.5
H9A C9 H9C 109.5
H9B C9 H9C 109.5
N1 C10 H10A 109.5
N1 C10 H10B 109.5
H10A C10 H10B 109.5
N1 C10 H10C 109.5
H10A C10 H10C 109.5
H10B C10 H10C 109.5
N1 C11 H11A 109.5
N1 C11 H11B 109.5
H11A C11 H11B 109.5
N1 C11 H11C 109.5
H11A C11 H11C 109.5
H11B C11 H11C 109.5
C8 B1 N1 107.2(3)
C8 B1 C7 109.6(3)
N1 B1 C7 113.7(3)
C8 B1 H1A 108.7
N1 B1 H1A 108.7
C7 B1 H1A 108.7

loop_
_geom_bond_atom_site_label_1
_geom_bond_atom_site_label_2
_geom_bond_distance
N1 C11 1.479(4)
N1 C10 1.480(4)
N1 C9 1.486(4)
N1 B1 1.608(4)
N2 C8 1.138(4)
C1 C2 1.376(5)
C1 C6 1.390(5)
C1 H1 0.9300
C2 C3 1.360(5)
C2 H2 0.9300
C3 C4 1.367(6)
C3 H3 0.9300
C4 C5 1.372(5)
C4 H4 0.9300
C5 C6 1.368(5)
C5 H5 0.9300
C6 C7 1.505(5)
C7 B1 1.619(5)
C7 H7A 0.9700
C7 H7B 0.9700
C8 B1 1.584(6)
C9 H9A 0.9600
C9 H9B 0.9600
C9 H9C 0.9600
C10 H10A 0.9600
C10 H10B 0.9600
C10 H10C 0.9600
C11 H11A 0.9600
C11 H11B 0.9600
C11 H11C 0.9600
B1 H1A 0.9800

loop_
_geom_torsion_atom_site_label_1
_geom_torsion_atom_site_label_2
_geom_torsion_atom_site_label_3
_geom_torsion_atom_site_label_4
_geom_torsion
C6 C1 C2 C3 -1.1(6)
C1 C2 C3 C4 0.4(6)
C2 C3 C4 C5 0.1(7)
C3 C4 C5 C6 -0.1(6)
C4 C5 C6 C1 -0.5(5)
C4 C5 C6 C7 179.9(3)
C2 C1 C6 C5 1.1(5)
C2 C1 C6 C7 -179.3(3)
C5 C6 C7 B1 89.4(4)
C1 C6 C7 B1 -90.2(4)
N2 C8 B1 N1 151(14)
N2 C8 B1 C7 27(14)
C11 N1 B1 C8 175.8(3)
C10 N1 B1 C8 -63.6(4)
C9 N1 B1 C8 57.3(4)
C11 N1 B1 C7 -62.9(4)
C10 N1 B1 C7 57.7(4)
C9 N1 B1 C7 178.6(3)
C6 C7 B1 C8 -70.8(4)
C6 C7 B1 N1 169.3(3)
